data_7054594
loop_
_publ_author_name
'Song, Xiaowei'
'Wen, Huimin'
'Ma, Chengbing'
'Chen, Hui'
'Chen, Changneng'

_publ_section_title
;
 Hydrogen photogeneration catalyzed by a cobalt complex of a pentadentate
 aminopyridine-based ligand
;
_journal_issue 3
_journal_name_full 'New J. Chem.'
_journal_page_first 1734
_journal_paper_doi 10.1039/C4NJ01858C
_journal_volume 39
_journal_year 2015
_chemical_formula_sum 'C26 H25 Cl2 Co N5 O9'
_chemical_formula_weight 681.34
_chemical_name_systematic
;
 ?
;
_space_group_IT_number 14
_symmetry_cell_setting monoclinic
_symmetry_space_group_name_Hall '-P 2ybc'
_symmetry_space_group_name_H-M 'P 1 21/c 1'
_atom_sites_solution_hydrogens geom
_atom_sites_solution_primary direct
_atom_sites_solution_secondary difmap
_audit_creation_method SHELXL-97
_audit_update_record
;
2014-11-28 deposited with the CCDC.
2014-12-15 downloaded from the CCDC.
;
_cell_angle_alpha 90.00
_cell_angle_beta 99.8494(12)
_cell_angle_gamma 90.00
_cell_formula_units_Z 4
_cell_length_a 15.5452(2)
_cell_length_b 11.45475(14)
_cell_length_c 16.1105(2)
_cell_measurement_reflns_used 8353
_cell_measurement_temperature 100.0(2)
_cell_measurement_theta_max 70.98
_cell_measurement_theta_min 2.89
_cell_volume 2826.46(6)
_computing_cell_refinement 'CrysAlisPro, Agilent Technologies,Version 1.171.37.31 '
_computing_data_collection 'CrysAlisPro, Agilent Technologies,Version 1.171.37.31 '
_computing_data_reduction 'CrysAlisPro, Agilent Technologies,Version 1.171.37.31 '
_computing_molecular_graphics Diamond
_computing_publication_material 'Siemens SHELXTL'
_computing_structure_refinement 'Siemens SHELXTL'
_computing_structure_solution 'Siemens SHELXTL'
_diffrn_ambient_temperature 100.0(2)
_diffrn_detector_area_resol_mean 10.5594
_diffrn_measured_fraction_theta_full 0.994
_diffrn_measured_fraction_theta_max 0.994
_diffrn_measurement_device_type 'SuperNova, Dual, Cu at zero, Atlas'
_diffrn_radiation_monochromator mirror
_diffrn_radiation_source 'SuperNova (Cu) X-ray Source'
_diffrn_radiation_type CuK\a
_diffrn_radiation_wavelength 1.54184
_diffrn_reflns_av_R_equivalents 0.0251
_diffrn_reflns_av_sigmaI/netI 0.0294
_diffrn_reflns_limit_h_max 19
_diffrn_reflns_limit_h_min -18
_diffrn_reflns_limit_k_max 9
_diffrn_reflns_limit_k_min -13
_diffrn_reflns_limit_l_max 19
_diffrn_reflns_limit_l_min -19
_diffrn_reflns_number 16219
_diffrn_reflns_theta_full 70.98
_diffrn_reflns_theta_max 70.98
_diffrn_reflns_theta_min 2.89
_diffrn_standards_decay_% none
_diffrn_standards_interval_count none
_diffrn_standards_interval_time none
_diffrn_standards_number none
_exptl_absorpt_coefficient_mu 7.053
_exptl_absorpt_correction_T_max .494
_exptl_absorpt_correction_T_min .450
_exptl_absorpt_correction_type empirical
_exptl_absorpt_process_details 'CrysAlisPro, Agilent Technologies,Version 1.171.37.31'
_exptl_crystal_colour red
_exptl_crystal_density_diffrn 1.601
_exptl_crystal_density_method 'not measured'
_exptl_crystal_description block
_exptl_crystal_F_000 1396
_exptl_crystal_size_max .20
_exptl_crystal_size_mid .10
_exptl_crystal_size_min .10
_refine_diff_density_max 0.317
_refine_diff_density_min -0.392
_refine_diff_density_rms 0.055
_refine_ls_extinction_method none
_refine_ls_goodness_of_fit_ref 1.035
_refine_ls_hydrogen_treatment mixed
_refine_ls_matrix_type full
_refine_ls_number_parameters 390
_refine_ls_number_reflns 5417
_refine_ls_number_restraints 0
_refine_ls_restrained_S_all 1.035
_refine_ls_R_factor_gt 0.0308
_refine_ls_shift/su_max 0.001
_refine_ls_shift/su_mean 0.000
_refine_ls_structure_factor_coef Fsqd
_refine_ls_weighting_details 'calc w=1/[\s^2^(Fo^2^)+(0.0374P)^2^+1.7072P] where P=(Fo^2^+2Fc^2^)/3'
_refine_ls_weighting_scheme calc
_refine_ls_wR_factor_gt 0.0751
_refine_ls_wR_factor_ref 0.0781
_reflns_number_gt 4848
_reflns_number_total 5417
_reflns_threshold_expression >2sigma(I)
_cod_data_source_file c4nj01858c2.cif
_cod_data_source_block exp_5932
_cod_depositor_comments 'Adding full bibliography for 7054593--7054594.cif.'
_cod_original_cell_volume 2826.45(6)
_cod_original_sg_symbol_H-M P21/c
_cod_database_code 7054594
_refine_ls_r_factor_ref 0.0371

loop_
_symmetry_equiv_pos_as_xyz
'x, y, z'
'-x, y+1/2, -z+1/2'
'-x, -y, -z'
'x, -y-1/2, z-1/2'

loop_
_atom_site_label
_atom_site_type_symbol
_atom_site_fract_x
_atom_site_fract_y
_atom_site_fract_z
_atom_site_U_iso_or_equiv
_atom_site_adp_type
_atom_site_occupancy
_atom_site_symmetry_multiplicity
_atom_site_calc_flag
_atom_site_refinement_flags
Co1 Co 0.28336(2) 0.14039(3) 0.370487(19) 0.01066(9) Uani 1 1 d .
Cl1 Cl 0.12280(3) 0.67128(4) 0.35224(3) 0.01890(12) Uani 1 1 d .
Cl2 Cl 0.46888(3) 0.66269(4) 0.74515(3) 0.01616(11) Uani 1 1 d .
N2 N 0.33887(10) 0.28535(15) 0.44310(10) 0.0131(3) Uani 1 1 d .
N4 N 0.16629(10) 0.17544(14) 0.40636(10) 0.0123(3) Uani 1 1 d .
O9 O 0.40559(9) 0.11427(13) 0.33906(9) 0.0192(3) Uani 1 1 d .
H9A H 0.4283 0.1798 0.3305 0.029 Uiso 1 1 d R
H9B H 0.4005 0.0732 0.2945 0.029 Uiso 1 1 d R
O5 O 0.49905(10) 0.68708(13) 0.66609(9) 0.0212(3) Uani 1 1 d .
O6 O 0.54178(10) 0.62835(15) 0.80759(9) 0.0272(4) Uani 1 1 d .
O1 O 0.19380(12) 0.65811(15) 0.30631(10) 0.0332(4) Uani 1 1 d .
N1 N 0.23466(10) 0.28653(14) 0.28520(10) 0.0119(3) Uani 1 1 d .
O7 O 0.40667(10) 0.56914(15) 0.73031(9) 0.0267(4) Uani 1 1 d .
N3 N 0.22829(10) 0.05139(14) 0.25883(10) 0.0136(3) Uani 1 1 d .
N5 N 0.27701(11) 0.00921(14) 0.47147(10) 0.0145(3) Uani 1 1 d .
C14 C 0.11559(12) 0.25949(17) 0.36932(12) 0.0133(4) Uani 1 1 d .
O2 O 0.10581(14) 0.56203(16) 0.38883(11) 0.0429(5) Uani 1 1 d .
C15 C 0.04105(13) 0.29540(18) 0.40096(12) 0.0161(4) Uani 1 1 d .
H15 H 0.0067 0.3562 0.3755 0.019 Uiso 1 1 calc R
O8 O 0.42909(13) 0.76519(15) 0.77173(11) 0.0376(4) Uani 1 1 d .
C12 C 0.20469(13) -0.06145(18) 0.25097(13) 0.0171(4) Uani 1 1 d .
H12 H 0.2102 -0.1074 0.2992 0.020 Uiso 1 1 calc R
C25 C 0.14713(13) 0.12033(17) 0.47509(12) 0.0127(4) Uani 1 1 d .
C22 C 0.32141(15) -0.13486(19) 0.57834(13) 0.0203(5) Uani 1 1 d .
H22 H 0.3620 -0.1911 0.6007 0.024 Uiso 1 1 calc R
C8 C 0.21848(13) 0.11818(18) 0.18873(12) 0.0135(4) Uani 1 1 d .
C17 C 0.07288(13) 0.14835(18) 0.50963(12) 0.0148(4) Uani 1 1 d .
C11 C 0.17258(14) -0.11164(19) 0.17388(14) 0.0201(4) Uani 1 1 d .
H11 H 0.1563 -0.1899 0.1705 0.024 Uiso 1 1 calc R
C6 C 0.38000(13) 0.28242(19) 0.52382(12) 0.0166(4) Uani 1 1 d .
H6 H 0.3893 0.2104 0.5505 0.020 Uiso 1 1 calc R
C24 C 0.20702(13) 0.03125(17) 0.51072(12) 0.0136(4) Uani 1 1 d .
O3 O 0.14617(13) 0.75556(16) 0.41785(11) 0.0398(5) Uani 1 1 d .
C18 C 0.05644(13) 0.08380(18) 0.58153(12) 0.0168(4) Uani 1 1 d .
H18 H 0.0067 0.0995 0.6046 0.020 Uiso 1 1 calc R
C16 C 0.01967(13) 0.23952(19) 0.46998(12) 0.0171(4) Uani 1 1 d .
H16 H -0.0301 0.2617 0.4908 0.021 Uiso 1 1 calc R
C21 C 0.25306(15) -0.11051(18) 0.61823(13) 0.0188(4) Uani 1 1 d .
H21 H 0.2478 -0.1480 0.6683 0.023 Uiso 1 1 calc R
C5 C 0.40883(14) 0.3815(2) 0.56848(13) 0.0210(5) Uani 1 1 d .
H5 H 0.4381 0.3763 0.6237 0.025 Uiso 1 1 calc R
C7 C 0.24630(13) 0.24415(17) 0.20099(12) 0.0134(4) Uani 1 1 d .
H7A H 0.3072 0.2516 0.1952 0.016 Uiso 1 1 calc R
H7B H 0.2119 0.2918 0.1578 0.016 Uiso 1 1 calc R
C19 C 0.11303(13) -0.00017(18) 0.61617(12) 0.0172(4) Uani 1 1 d .
H19 H 0.1013 -0.0409 0.6629 0.021 Uiso 1 1 calc R
C13 C 0.14072(12) 0.30693(18) 0.28939(12) 0.0144(4) Uani 1 1 d .
H13A H 0.1049 0.2700 0.2413 0.017 Uiso 1 1 calc R
H13B H 0.1290 0.3901 0.2860 0.017 Uiso 1 1 calc R
C1 C 0.28878(13) 0.39063(17) 0.31196(12) 0.0145(4) Uani 1 1 d .
H1A H 0.2536 0.4602 0.2987 0.017 Uiso 1 1 calc R
H1B H 0.3365 0.3939 0.2804 0.017 Uiso 1 1 calc R
C20 C 0.19050(13) -0.02788(18) 0.58273(12) 0.0152(4) Uani 1 1 d .
C10 C 0.16497(14) -0.0441(2) 0.10187(13) 0.0217(5) Uani 1 1 d .
H10 H 0.1453 -0.0767 0.0492 0.026 Uiso 1 1 calc R
C23 C 0.33162(14) -0.07617(18) 0.50365(13) 0.0178(4) Uani 1 1 d .
C2 C 0.32561(13) 0.39000(18) 0.40491(12) 0.0142(4) Uani 1 1 d .
C4 C 0.39341(15) 0.4890(2) 0.52965(13) 0.0243(5) Uani 1 1 d .
H4 H 0.4115 0.5573 0.5587 0.029 Uiso 1 1 calc R
C3 C 0.35048(14) 0.49353(19) 0.44671(13) 0.0195(4) Uani 1 1 d .
H3 H 0.3386 0.5649 0.4197 0.023 Uiso 1 1 calc R
C9 C 0.18725(13) 0.07322(19) 0.10955(13) 0.0180(4) Uani 1 1 d .
H9 H 0.1813 0.1209 0.0622 0.022 Uiso 1 1 calc R
C26 C 0.40341(15) -0.1104(2) 0.45765(14) 0.0262(5) Uani 1 1 d .
H26A H 0.3790 -0.1476 0.4055 0.039 Uiso 1 1 calc R
H26B H 0.4422 -0.1635 0.4917 0.039 Uiso 1 1 calc R
H26C H 0.4351 -0.0420 0.4462 0.039 Uiso 1 1 calc R
O4 O 0.04817(13) 0.7116(2) 0.29564(14) 0.0624(7) Uani 1 1 d .

loop_
_atom_site_aniso_label
_atom_site_aniso_U_11
_atom_site_aniso_U_22
_atom_site_aniso_U_33
_atom_site_aniso_U_23
_atom_site_aniso_U_13
_atom_site_aniso_U_12
Co1 0.01160(16) 0.01097(17) 0.00965(15) 0.00116(12) 0.00247(12) 0.00126(13)
Cl1 0.0227(2) 0.0190(3) 0.0156(2) -0.00020(18) 0.00506(19) 0.0028(2)
Cl2 0.0183(2) 0.0169(2) 0.0133(2) 0.00055(17) 0.00291(18) -0.00330(19)
N2 0.0131(8) 0.0149(9) 0.0114(8) -0.0001(6) 0.0023(6) 0.0006(7)
N4 0.0137(8) 0.0125(8) 0.0108(8) 0.0007(6) 0.0025(6) 0.0004(7)
O9 0.0186(7) 0.0151(7) 0.0262(8) -0.0037(6) 0.0103(6) -0.0015(6)
O5 0.0261(8) 0.0248(8) 0.0137(7) -0.0003(6) 0.0058(6) -0.0103(7)
O6 0.0201(8) 0.0430(10) 0.0164(8) 0.0017(7) -0.0032(6) -0.0042(7)
O1 0.0466(11) 0.0300(10) 0.0294(9) 0.0056(7) 0.0249(8) 0.0156(8)
N1 0.0128(8) 0.0124(8) 0.0105(8) -0.0002(6) 0.0021(6) 0.0011(7)
O7 0.0261(8) 0.0313(9) 0.0210(8) 0.0053(7) -0.0007(6) -0.0171(7)
N3 0.0131(8) 0.0128(9) 0.0148(8) -0.0003(7) 0.0019(6) 0.0000(7)
N5 0.0173(8) 0.0131(9) 0.0132(8) 0.0008(7) 0.0032(6) 0.0009(7)
C14 0.0140(9) 0.0132(10) 0.0123(9) -0.0013(7) 0.0012(7) -0.0011(8)
O2 0.0707(14) 0.0251(10) 0.0366(10) 0.0015(8) 0.0197(10) -0.0153(10)
C15 0.0124(9) 0.0178(11) 0.0177(10) -0.0003(8) 0.0015(8) 0.0025(8)
O8 0.0599(12) 0.0280(10) 0.0275(9) -0.0018(7) 0.0154(8) 0.0139(9)
C12 0.0172(10) 0.0132(10) 0.0204(10) 0.0010(8) 0.0022(8) 0.0009(8)
C25 0.0145(9) 0.0127(10) 0.0106(9) -0.0016(7) 0.0011(7) -0.0045(8)
C22 0.0263(11) 0.0162(11) 0.0177(10) 0.0051(8) 0.0020(9) 0.0041(9)
C8 0.0120(9) 0.0154(10) 0.0134(9) -0.0003(8) 0.0032(7) 0.0011(8)
C17 0.0162(10) 0.0157(11) 0.0124(9) -0.0039(8) 0.0025(8) -0.0039(8)
C11 0.0194(10) 0.0127(10) 0.0276(11) -0.0039(9) 0.0022(9) -0.0014(9)
C6 0.0147(10) 0.0219(11) 0.0134(10) 0.0033(8) 0.0026(8) 0.0009(9)
C24 0.0165(10) 0.0123(10) 0.0116(9) -0.0020(7) 0.0014(7) -0.0030(8)
O3 0.0548(12) 0.0339(10) 0.0376(10) -0.0200(8) 0.0269(9) -0.0167(9)
C18 0.0170(10) 0.0189(11) 0.0155(10) -0.0039(8) 0.0056(8) -0.0054(8)
C16 0.0124(9) 0.0210(11) 0.0184(10) -0.0030(8) 0.0041(8) 0.0006(8)
C21 0.0293(12) 0.0149(11) 0.0120(9) 0.0029(8) 0.0028(8) -0.0015(9)
C5 0.0215(11) 0.0262(12) 0.0141(10) -0.0010(9) -0.0004(8) -0.0022(9)
C7 0.0172(9) 0.0128(10) 0.0106(9) 0.0001(7) 0.0035(7) 0.0021(8)
C19 0.0237(11) 0.0180(11) 0.0110(9) -0.0015(8) 0.0059(8) -0.0078(9)
C13 0.0119(9) 0.0170(11) 0.0141(9) 0.0030(8) 0.0020(7) 0.0042(8)
C1 0.0184(10) 0.0116(10) 0.0127(9) 0.0008(8) 0.0005(8) 0.0000(8)
C20 0.0203(10) 0.0134(10) 0.0120(9) -0.0027(8) 0.0026(8) -0.0048(8)
C10 0.0204(11) 0.0248(12) 0.0187(10) -0.0083(9) -0.0002(8) -0.0019(9)
C23 0.0204(10) 0.0154(10) 0.0173(10) 0.0022(8) 0.0028(8) 0.0018(9)
C2 0.0120(9) 0.0166(10) 0.0140(10) -0.0006(8) 0.0021(7) 0.0013(8)
C4 0.0288(12) 0.0229(12) 0.0197(11) -0.0076(9) 0.0000(9) -0.0060(10)
C3 0.0233(11) 0.0146(11) 0.0198(10) -0.0010(8) 0.0019(8) -0.0014(9)
C9 0.0191(10) 0.0207(11) 0.0137(10) -0.0013(8) 0.0014(8) -0.0004(9)
C26 0.0280(12) 0.0274(13) 0.0253(12) 0.0107(10) 0.0104(10) 0.0132(10)
O4 0.0328(11) 0.0941(19) 0.0546(13) 0.0205(13) -0.0088(10) 0.0197(12)

loop_
_atom_type_symbol
_atom_type_description
_atom_type_scat_dispersion_real
_atom_type_scat_dispersion_imag
_atom_type_scat_source
C C 0.0181 0.0091 'International Tables Vol C Tables 4.2.6.8 and 6.1.1.4'
H H 0.0000 0.0000 'International Tables Vol C Tables 4.2.6.8 and 6.1.1.4'
Cl Cl 0.3639 0.7018 'International Tables Vol C Tables 4.2.6.8 and 6.1.1.4'
Co Co -2.3653 3.6143 'International Tables Vol C Tables 4.2.6.8 and 6.1.1.4'
N N 0.0311 0.0180 'International Tables Vol C Tables 4.2.6.8 and 6.1.1.4'
O O 0.0492 0.0322 'International Tables Vol C Tables 4.2.6.8 and 6.1.1.4'

loop_
_geom_angle_atom_site_label_1
_geom_angle_atom_site_label_2
_geom_angle_atom_site_label_3
_geom_angle
N4 Co1 O9 176.13(6)
N4 Co1 N3 94.86(6)
O9 Co1 N3 88.70(6)
N4 Co1 N2 89.32(6)
O9 Co1 N2 86.81(6)
N3 Co1 N2 155.55(6)
N4 Co1 N1 78.48(6)
O9 Co1 N1 100.84(6)
N3 Co1 N1 77.95(6)
N2 Co1 N1 79.32(6)
N4 Co1 N5 76.88(6)
O9 Co1 N5 103.78(6)
N3 Co1 N5 103.51(6)
N2 Co1 N5 100.91(6)
N1 Co1 N5 155.36(6)
O4 Cl1 O2 111.14(14)
O4 Cl1 O3 109.27(14)
O2 Cl1 O3 109.13(11)
O4 Cl1 O1 108.51(12)
O2 Cl1 O1 109.46(11)
O3 Cl1 O1 109.30(11)
O8 Cl2 O7 110.48(11)
O8 Cl2 O6 110.25(10)
O7 Cl2 O6 109.91(10)
O8 Cl2 O5 108.99(10)
O7 Cl2 O5 107.81(9)
O6 Cl2 O5 109.35(9)
C6 N2 C2 118.24(17)
C6 N2 Co1 126.30(14)
C2 N2 Co1 115.31(12)
C14 N4 C25 120.85(17)
C14 N4 Co1 120.51(13)
C25 N4 Co1 118.18(13)
C7 N1 C1 112.23(15)
C7 N1 C13 111.52(15)
C1 N1 C13 111.88(15)
C7 N1 Co1 103.78(11)
C1 N1 Co1 108.13(11)
C13 N1 Co1 108.89(11)
C12 N3 C8 118.42(17)
C12 N3 Co1 127.42(14)
C8 N3 Co1 114.14(13)
C23 N5 C24 117.11(17)
C23 N5 Co1 132.08(14)
C24 N5 Co1 110.48(13)
N4 C14 C15 121.01(18)
N4 C14 C13 115.24(17)
C15 C14 C13 123.64(18)
C16 C15 C14 119.11(19)
N3 C12 C11 122.39(19)
N4 C25 C17 122.01(18)
N4 C25 C24 116.21(17)
C17 C25 C24 121.78(18)
C21 C22 C23 121.0(2)
N3 C8 C9 122.10(19)
N3 C8 C7 116.31(17)
C9 C8 C7 121.57(18)
C25 C17 C16 116.58(18)
C25 C17 C18 118.38(19)
C16 C17 C18 125.04(19)
C12 C11 C10 119.1(2)
N2 C6 C5 122.8(2)
N5 C24 C20 124.29(18)
N5 C24 C25 117.28(17)
C20 C24 C25 118.43(18)
C19 C18 C17 120.34(19)
C15 C16 C17 120.41(19)
C22 C21 C20 119.16(19)
C6 C5 C4 118.79(19)
N1 C7 C8 110.85(16)
C18 C19 C20 121.90(19)
N1 C13 C14 112.36(15)
N1 C1 C2 112.67(16)
C24 C20 C21 116.68(19)
C24 C20 C19 119.13(19)
C21 C20 C19 124.19(18)
C11 C10 C9 118.87(19)
N5 C23 C22 121.44(19)
N5 C23 C26 118.51(18)
C22 C23 C26 120.04(19)
N2 C2 C3 122.10(18)
N2 C2 C1 117.38(17)
C3 C2 C1 120.34(18)
C5 C4 C3 119.1(2)
C2 C3 C4 118.9(2)
C8 C9 C10 119.0(2)

loop_
_geom_bond_atom_site_label_1
_geom_bond_atom_site_label_2
_geom_bond_distance
Co1 N4 2.0414(16)
Co1 O9 2.0701(14)
Co1 N3 2.1169(16)
Co1 N2 2.1272(17)
Co1 N1 2.2153(16)
Co1 N5 2.2292(16)
Cl1 O4 1.4243(19)
Cl1 O2 1.4271(18)
Cl1 O3 1.4317(17)
Cl1 O1 1.4380(17)
Cl2 O8 1.4266(17)
Cl2 O7 1.4359(16)
Cl2 O6 1.4356(15)
Cl2 O5 1.4576(14)
N2 C6 1.348(2)
N2 C2 1.347(3)
N4 C14 1.320(2)
N4 C25 1.351(2)
N1 C7 1.481(2)
N1 C1 1.480(2)
N1 C13 1.492(2)
N3 C12 1.344(3)
N3 C8 1.351(2)
N5 C23 1.340(3)
N5 C24 1.372(2)
C14 C15 1.405(3)
C14 C13 1.510(3)
C15 C16 1.372(3)
C12 C11 1.382(3)
C25 C17 1.402(3)
C25 C24 1.433(3)
C22 C21 1.361(3)
C22 C23 1.411(3)
C8 C9 1.384(3)
C8 C7 1.510(3)
C17 C16 1.415(3)
C17 C18 1.434(3)
C11 C10 1.383(3)
C6 C5 1.377(3)
C24 C20 1.404(3)
C18 C19 1.357(3)
C21 C20 1.407(3)
C5 C4 1.383(3)
C19 C20 1.436(3)
C1 C2 1.509(3)
C10 C9 1.388(3)
C23 C26 1.494(3)
C2 C3 1.386(3)
C4 C3 1.389(3)
